data_4003836
loop_
_publ_author_name
'Schkeryantz, Luke A.'
'Zheng, Jingfeng'
'McCulloch, William D.'
'Qin, Lei'
'Zhang, Songwei'
'Moore, Curtis E.'
'Wu, Yiying'

_publ_section_title
;
 Designing Potassium Battery Salts through a Solvent-in-Anion Concept for
 Concentrated Electrolytes and Mimicking Solvation Structures
;
_journal_issue 24
_journal_name_full 'Chemistry of Materials'
_journal_page_first 10423
_journal_page_last 10434
_journal_paper_doi 10.1021/acs.chemmater.0c02983
_journal_volume 32
_journal_year 2020
_chemical_formula_moiety 'C5 H9 F3 K N O3 S'
_chemical_formula_sum 'C5 H9 F3 K N O3 S'
_chemical_formula_weight 259.29
_space_group_crystal_system triclinic
_space_group_IT_number 2
_space_group_name_Hall '-P 1'
_space_group_name_H-M_alt 'P -1'
_atom_sites_solution_hydrogens geom
_atom_sites_solution_primary dual
_atom_sites_solution_secondary difmap
_audit_creation_date 2019-05-07
_audit_creation_method
;
Olex2 1.2
(compiled 2018.05.29 svn.r3508 for OlexSys, GUI svn.r5506)
;
_cell_angle_alpha 87.874(2)
_cell_angle_beta 74.624(2)
_cell_angle_gamma 86.247(2)
_cell_formula_units_Z 6
_cell_length_a 10.2695(6)
_cell_length_b 10.8187(6)
_cell_length_c 14.2434(9)
_cell_measurement_reflns_used 9730
_cell_measurement_temperature 100
_cell_measurement_theta_max 28.279
_cell_measurement_theta_min 2.838
_cell_volume 1522.24(16)
_computing_cell_refinement 'SAINT v8.38A (Bruker, 2017)'
_computing_data_collection 'APEX3 v2017.3-0 (Bruker, 2017)'
_computing_data_reduction 'SAINT v8.38A (Bruker, 2017)'
_computing_molecular_graphics 'Olex2 (Dolomanov et al., 2009)'
_computing_publication_material 'Olex2 (Dolomanov et al., 2009)'
_computing_structure_refinement 'ShelXL (Sheldrick, 2015)'
_computing_structure_solution 'ShelXT (Sheldrick, 2015)'
_diffrn_ambient_temperature 100
_diffrn_detector 'Bruker Photon II area detector'
_diffrn_detector_area_resol_mean 10.5
_diffrn_detector_type 'CMOS area detector'
_diffrn_measured_fraction_theta_full 0.998
_diffrn_measured_fraction_theta_max 0.999
_diffrn_measurement_device 'Kappa Four-Circle Diffractometer'
_diffrn_measurement_device_type 'Bruker D8 Venture'
_diffrn_measurement_method '\w and \f scans'
_diffrn_radiation_monochromator 'Curved-Graphite, Bruker TRIUMPH'
_diffrn_radiation_probe x-ray
_diffrn_radiation_type MoK\a
_diffrn_radiation_wavelength 0.71073
_diffrn_reflns_av_R_equivalents 0.0274
_diffrn_reflns_av_unetI/netI 0.0171
_diffrn_reflns_Laue_measured_fraction_full 0.998
_diffrn_reflns_Laue_measured_fraction_max 0.999
_diffrn_reflns_limit_h_max 13
_diffrn_reflns_limit_h_min -13
_diffrn_reflns_limit_k_max 14
_diffrn_reflns_limit_k_min -14
_diffrn_reflns_limit_l_max 18
_diffrn_reflns_limit_l_min -18
_diffrn_reflns_number 51901
_diffrn_reflns_point_group_measured_fraction_full 0.998
_diffrn_reflns_point_group_measured_fraction_max 0.999
_diffrn_reflns_theta_full 25.000
_diffrn_reflns_theta_max 28.296
_diffrn_reflns_theta_min 2.799
_diffrn_source 'sealed tube'
_diffrn_source_type fine-focus
_diffrn_standards_number 0
_exptl_absorpt_coefficient_mu 0.755
_exptl_absorpt_correction_T_max 0.2627
_exptl_absorpt_correction_T_min 0.2295
_exptl_absorpt_correction_type multi-scan
_exptl_absorpt_process_details
'SADABS-2016/2 (Bruker,2016/2) was used for absorption correction. wR2(int) was 0.0487 before and 0.0440 after correction. The Ratio of minimum to maximum transmission is 0.8736. The \l/2 correction factor is Not present.'
_exptl_crystal_colour Colorless
_exptl_crystal_colour_primary Colorless
_exptl_crystal_density_diffrn 1.697
_exptl_crystal_description Block
_exptl_crystal_F_000 792
_exptl_crystal_size_max 0.215
_exptl_crystal_size_mid 0.137
_exptl_crystal_size_min 0.104
_refine_diff_density_max 0.494
_refine_diff_density_min -0.374
_refine_diff_density_rms 0.049
_refine_ls_extinction_method none
_refine_ls_goodness_of_fit_ref 1.029
_refine_ls_hydrogen_treatment constr
_refine_ls_matrix_type full
_refine_ls_number_parameters 382
_refine_ls_number_reflns 7559
_refine_ls_number_restraints 0
_refine_ls_restrained_S_all 1.029
_refine_ls_R_factor_all 0.0277
_refine_ls_R_factor_gt 0.0218
_refine_ls_shift/su_max 0.001
_refine_ls_shift/su_mean 0.000
_refine_ls_structure_factor_coef Fsqd
_refine_ls_weighting_details 'w=1/[\s^2^(Fo^2^)+(0.0221P)^2^+0.8949P] where P=(Fo^2^+2Fc^2^)/3'
_refine_ls_weighting_scheme calc
_refine_ls_wR_factor_gt 0.0508
_refine_ls_wR_factor_ref 0.0542
_reflns_Friedel_coverage 0.000
_reflns_number_gt 6684
_reflns_number_total 7559
_reflns_threshold_expression 'I > 2\s(I)'
_cod_data_source_file cm0c02983_si_003.cif
_cod_data_source_block Wu_LS_KMPSA
_cod_depositor_comments
;
The following automatic conversions were performed:

data item '_diffrn_radiation_probe' value 'X-ray' was changed to
'x-ray' in accordance with the
/home/data/users/saulius/crontab/automatic-downloads/rss-feeds/ACS/lib/dictionaries/cif_core.dic
dictionary named 'cif_core.dic' version 2.4.2 last updated on
2011-04-26.

Automatic conversion script
Id: cif_fix_values 7556 2019-12-06 15:28:31Z antanas 

 Adding full bibliography for 4003834--4003838.cif.
;
_cod_database_code 4003836
_shelx_shelxl_version_number 2018/3
_shelx_space_group_comment
;
The symmetry employed for this shelxl refinement is uniquely defined
by the following loop, which should always be used as a source of
symmetry information in preference to the above space-group names.
They are only intended as comments.
;
_shelx_estimated_absorpt_t_max 0.926
_shelx_estimated_absorpt_t_min 0.854
_olex2_refinement_description
;
1. Fixed Uiso
 At 1.2 times of:
  All C(H,H) groups
 At 1.5 times of:
  All C(H,H,H) groups
2.a Secondary CH2 refined with riding coordinates:
 C3(H3A,H3B), C4(H4A,H4B), C5(H5A,H5B), C3'(H3'A,H3'B), C4'(H4'A,H4'B),
 C5'(H5'A,H5'B), C3"(H3"A,H3"B), C4"(H4"A,H4"B), C5"(H5"A,H5"B)
2.b Idealised Me refined as rotating group:
 C6(H6A,H6B,H6C), C6'(H6'A,H6'B,H6'C), C6"(H6"A,H6"B,H6"C)
;
_olex2_submission_special_instructions 'No special instructions were received'

loop_
_space_group_symop_operation_xyz
'x, y, z'
'-x, -y, -z'

loop_
_atom_site_label
_atom_site_type_symbol
_atom_site_fract_x
_atom_site_fract_y
_atom_site_fract_z
_atom_site_U_iso_or_equiv
_atom_site_adp_type
_atom_site_occupancy
_atom_site_site_symmetry_order
_atom_site_calc_flag
_atom_site_refinement_flags_posn
_atom_site_refinement_flags_adp
_atom_site_refinement_flags_occupancy
_atom_site_disorder_assembly
_atom_site_disorder_group
K1 K 0.01904(3) -0.07815(3) 0.35735(2) 0.01903(6) Uani 1 1 d . . . . .
K1" K 0.64611(3) 0.52468(2) 0.37040(2) 0.01472(6) Uani 1 1 d . . . . .
K1' K -0.02749(3) 0.50247(2) 0.62424(2) 0.01317(6) Uani 1 1 d . . . . .
H3B H 0.070415 0.256541 0.268410 0.025 Uiso 1 1 calc R . . . .
S1 S -0.15759(3) 0.24130(3) 0.47319(2) 0.01185(6) Uani 1 1 d . . . . .
S1" S 0.95539(3) 0.70277(3) 0.21448(2) 0.01429(6) Uani 1 1 d . . . . .
S1' S 0.31057(3) 0.34411(3) 0.42341(2) 0.01311(6) Uani 1 1 d . . . . .
F1 F -0.39891(8) 0.15217(8) 0.52355(7) 0.02723(19) Uani 1 1 d . . . . .
F1" F 0.93382(9) 0.68303(9) 0.03539(6) 0.0296(2) Uani 1 1 d . . . . .
F1' F 0.40532(9) 0.11400(8) 0.39025(7) 0.0289(2) Uani 1 1 d . . . . .
F2 F -0.39152(8) 0.33193(8) 0.58204(6) 0.02582(18) Uani 1 1 d . . . . .
F2" F 1.12326(9) 0.75114(9) 0.04276(6) 0.0285(2) Uani 1 1 d . . . . .
F2' F 0.18802(9) 0.13554(8) 0.44383(8) 0.0329(2) Uani 1 1 d . . . . .
F3 F -0.30980(9) 0.16874(9) 0.64337(6) 0.0288(2) Uani 1 1 d . . . . .
F3" F 1.08690(10) 0.55772(8) 0.07015(7) 0.0310(2) Uani 1 1 d . . . . .
F3' F 0.31308(10) 0.14899(8) 0.54196(7) 0.0306(2) Uani 1 1 d . . . . .
O1 O 0.07352(10) 0.09436(9) 0.20700(7) 0.0217(2) Uani 1 1 d . . . . .
O1" O 0.54711(11) 0.87596(11) 0.09495(9) 0.0325(3) Uani 1 1 d . . . . .
O1' O 0.56979(10) 0.53068(10) 0.19871(7) 0.0240(2) Uani 1 1 d . . . . .
O2 O -0.10580(9) 0.11287(8) 0.46442(7) 0.01628(18) Uani 1 1 d . . . . .
O2" O 0.87961(9) 0.59208(9) 0.24470(7) 0.01720(18) Uani 1 1 d . . . . .
O2' O 0.20240(9) 0.39581(9) 0.50208(7) 0.01796(19) Uani 1 1 d . . . . .
O3 O -0.09497(9) 0.31745(8) 0.52813(7) 0.01707(18) Uani 1 1 d . . . . .
O3" O 1.07669(9) 0.70616(9) 0.24820(7) 0.01768(19) Uani 1 1 d . . . . .
O3' O 0.44575(9) 0.36737(9) 0.43017(7) 0.01738(19) Uani 1 1 d . . . . .
N1 N -0.17787(11) 0.30923(10) 0.38236(8) 0.0148(2) Uani 1 1 d . . . . .
N1" N 0.87667(12) 0.82692(10) 0.22614(9) 0.0190(2) Uani 1 1 d . . . . .
N1' N 0.27709(11) 0.36520(10) 0.32659(8) 0.0165(2) Uani 1 1 d . . . . .
C1 C -0.19699(14) 0.23715(12) 0.30155(9) 0.0177(3) Uani 1 1 d . . . . .
H5A H -0.288929 0.256321 0.293260 0.021 Uiso 1 1 calc R . . . .
H5B H -0.187661 0.147449 0.316587 0.021 Uiso 1 1 calc R . . . .
C1" C 0.73608(14) 0.83287(14) 0.21736(11) 0.0238(3) Uani 1 1 d . . . . .
H5"A H 0.672594 0.824785 0.282768 0.029 Uiso 1 1 calc R . . . .
H5"B H 0.724174 0.763410 0.177633 0.029 Uiso 1 1 calc R . . . .
C1' C 0.37837(13) 0.32926(13) 0.23589(10) 0.0189(3) Uani 1 1 d . . . . .
H5'A H 0.354390 0.251201 0.212204 0.023 Uiso 1 1 calc R . . . .
H5'B H 0.468517 0.315153 0.248487 0.023 Uiso 1 1 calc R . . . .
C2 C -0.09171(15) 0.26948(12) 0.20793(10) 0.0199(3) Uani 1 1 d . . . . .
H4A H -0.114313 0.231437 0.152514 0.024 Uiso 1 1 calc R . . . .
H4B H -0.095817 0.360452 0.197369 0.024 Uiso 1 1 calc R . . . .
C2" C 0.70483(15) 0.95466(13) 0.17005(11) 0.0241(3) Uani 1 1 d . . . . .
H4"A H 0.718664 1.023654 0.209480 0.029 Uiso 1 1 calc R . . . .
H4"B H 0.768482 0.961940 0.104624 0.029 Uiso 1 1 calc R . . . .
C2' C 0.38280(14) 0.43146(14) 0.15915(10) 0.0224(3) Uani 1 1 d . . . . .
H4'A H 0.440951 0.401938 0.095956 0.027 Uiso 1 1 calc R . . . .
H4'B H 0.290481 0.450048 0.151422 0.027 Uiso 1 1 calc R . . . .
C3 C 0.05129(14) 0.22600(12) 0.20904(10) 0.0206(3) Uani 1 1 d . . . . .
H3A H 0.115534 0.262733 0.151969 0.025 Uiso 1 1 calc R . . . .
C3" C 0.56149(16) 0.96601(15) 0.16037(12) 0.0310(3) Uani 1 1 d . . . . .
H3"A H 0.497046 0.952981 0.224781 0.037 Uiso 1 1 calc R . . . .
H3"B H 0.541611 1.049941 0.135683 0.037 Uiso 1 1 calc R . . . .
C3' C 0.43660(15) 0.54928(14) 0.18504(11) 0.0245(3) Uani 1 1 d . . . . .
H3'A H 0.438078 0.612032 0.132433 0.029 Uiso 1 1 calc R . . . .
H3'B H 0.374378 0.582261 0.245581 0.029 Uiso 1 1 calc R . . . .
C4 C 0.09463(16) 0.04869(14) 0.11145(11) 0.0267(3) Uani 1 1 d . . . . .
H6A H 0.114700 -0.041094 0.112203 0.040 Uiso 1 1 calc GR . . . .
H6B H 0.170842 0.088799 0.067221 0.040 Uiso 1 1 calc GR . . . .
H6C H 0.012891 0.066917 0.089087 0.040 Uiso 1 1 calc GR . . . .
C4" C 0.41309(19) 0.8793(2) 0.08476(17) 0.0500(6) Uani 1 1 d . . . . .
H6"A H 0.407950 0.818907 0.036425 0.075 Uiso 1 1 calc GR . . . .
H6"B H 0.388164 0.962468 0.063250 0.075 Uiso 1 1 calc GR . . . .
H6"C H 0.350653 0.858741 0.147559 0.075 Uiso 1 1 calc GR . . . .
C4' C 0.67022(16) 0.51256(18) 0.10933(12) 0.0333(4) Uani 1 1 d . . . . .
H6'A H 0.759924 0.505678 0.121633 0.050 Uiso 1 1 calc GR . . . .
H6'B H 0.665009 0.583153 0.065070 0.050 Uiso 1 1 calc GR . . . .
H6'C H 0.655019 0.436367 0.079652 0.050 Uiso 1 1 calc GR . . . .
C5 C -0.32338(13) 0.22237(12) 0.55961(10) 0.0180(3) Uani 1 1 d . . . . .
C5" C 1.02887(14) 0.67176(13) 0.08418(10) 0.0202(3) Uani 1 1 d . . . . .
C5' C 0.30477(13) 0.17689(12) 0.45181(10) 0.0193(3) Uani 1 1 d . . . . .

loop_
_atom_site_aniso_label
_atom_site_aniso_U_11
_atom_site_aniso_U_22
_atom_site_aniso_U_33
_atom_site_aniso_U_23
_atom_site_aniso_U_13
_atom_site_aniso_U_12
K1 0.02571(15) 0.01561(13) 0.01728(14) -0.00321(10) -0.00943(11) 0.00515(11)
K1" 0.01306(12) 0.01538(12) 0.01559(13) -0.00017(10) -0.00355(10) -0.00083(9)
K1' 0.01394(12) 0.01228(12) 0.01368(12) -0.00061(9) -0.00450(9) 0.00025(9)
S1 0.01345(13) 0.00989(13) 0.01284(14) -0.00034(10) -0.00467(11) 0.00000(10)
S1" 0.01711(14) 0.01435(14) 0.01167(14) 0.00085(11) -0.00417(11) -0.00178(11)
S1' 0.01201(13) 0.01203(13) 0.01533(14) -0.00120(11) -0.00360(11) -0.00038(10)
F1 0.0186(4) 0.0254(4) 0.0395(5) 0.0035(4) -0.0097(4) -0.0082(3)
F1" 0.0354(5) 0.0410(5) 0.0164(4) 0.0031(4) -0.0121(4) -0.0111(4)
F1' 0.0322(5) 0.0153(4) 0.0346(5) -0.0029(4) -0.0018(4) 0.0050(3)
F2 0.0204(4) 0.0268(4) 0.0272(5) -0.0047(4) -0.0029(3) 0.0094(3)
F2" 0.0327(5) 0.0325(5) 0.0174(4) -0.0002(4) 0.0017(3) -0.0155(4)
F2' 0.0270(5) 0.0201(4) 0.0554(6) 0.0058(4) -0.0162(4) -0.0111(4)
F3 0.0258(4) 0.0383(5) 0.0189(4) 0.0123(4) -0.0018(3) -0.0002(4)
F3" 0.0400(5) 0.0240(4) 0.0239(5) -0.0081(4) 0.0005(4) 0.0021(4)
F3' 0.0372(5) 0.0280(5) 0.0255(5) 0.0108(4) -0.0082(4) -0.0007(4)
O1 0.0267(5) 0.0182(5) 0.0190(5) -0.0012(4) -0.0045(4) 0.0016(4)
O1" 0.0277(6) 0.0357(6) 0.0389(7) 0.0059(5) -0.0186(5) -0.0001(5)
O1' 0.0234(5) 0.0328(6) 0.0169(5) 0.0010(4) -0.0061(4) -0.0079(4)
O2 0.0194(4) 0.0110(4) 0.0189(5) -0.0007(3) -0.0065(4) 0.0027(3)
O2" 0.0197(5) 0.0167(4) 0.0156(4) 0.0033(3) -0.0051(4) -0.0043(4)
O2' 0.0155(4) 0.0192(5) 0.0182(5) -0.0051(4) -0.0027(4) 0.0014(4)
O3 0.0206(5) 0.0159(4) 0.0170(4) -0.0017(4) -0.0082(4) -0.0035(4)
O3" 0.0188(5) 0.0188(5) 0.0166(4) -0.0003(4) -0.0068(4) -0.0017(4)
O3' 0.0135(4) 0.0184(5) 0.0214(5) 0.0002(4) -0.0062(4) -0.0025(3)
N1 0.0199(5) 0.0122(5) 0.0132(5) -0.0002(4) -0.0063(4) 0.0002(4)
N1" 0.0205(6) 0.0160(5) 0.0213(6) -0.0005(4) -0.0072(5) 0.0015(4)
N1' 0.0149(5) 0.0188(5) 0.0159(5) -0.0015(4) -0.0046(4) 0.0021(4)
C1 0.0217(6) 0.0179(6) 0.0157(6) -0.0026(5) -0.0091(5) 0.0007(5)
C1" 0.0217(7) 0.0229(7) 0.0272(7) 0.0039(6) -0.0087(6) 0.0020(5)
C1' 0.0177(6) 0.0214(6) 0.0169(6) -0.0041(5) -0.0035(5) 0.0009(5)
C2 0.0304(7) 0.0156(6) 0.0144(6) -0.0007(5) -0.0075(5) 0.0015(5)
C2" 0.0307(8) 0.0197(7) 0.0237(7) -0.0008(5) -0.0113(6) 0.0033(6)
C2' 0.0196(6) 0.0326(8) 0.0164(6) 0.0012(6) -0.0072(5) -0.0023(6)
C3 0.0255(7) 0.0171(6) 0.0184(6) -0.0028(5) -0.0035(5) -0.0041(5)
C3" 0.0305(8) 0.0316(8) 0.0288(8) 0.0024(6) -0.0077(6) 0.0118(7)
C3' 0.0242(7) 0.0261(7) 0.0227(7) 0.0051(6) -0.0064(6) -0.0014(6)
C4 0.0299(8) 0.0237(7) 0.0239(7) -0.0084(6) -0.0024(6) 0.0024(6)
C4" 0.0322(9) 0.0633(13) 0.0620(13) 0.0337(11) -0.0281(9) -0.0120(9)
C4' 0.0241(8) 0.0543(11) 0.0219(8) -0.0041(7) -0.0042(6) -0.0114(7)
C5 0.0159(6) 0.0185(6) 0.0189(6) 0.0026(5) -0.0041(5) 0.0008(5)
C5" 0.0239(7) 0.0210(7) 0.0149(6) -0.0001(5) -0.0030(5) -0.0063(5)
C5' 0.0178(6) 0.0163(6) 0.0230(7) 0.0020(5) -0.0044(5) -0.0014(5)

loop_
_atom_type_symbol
_atom_type_description
_atom_type_scat_dispersion_real
_atom_type_scat_dispersion_imag
_atom_type_scat_source
C C 0.0033 0.0016 'International Tables Vol C Tables 4.2.6.8 and 6.1.1.4'
H H 0.0000 0.0000 'International Tables Vol C Tables 4.2.6.8 and 6.1.1.4'
F F 0.0171 0.0103 'International Tables Vol C Tables 4.2.6.8 and 6.1.1.4'
K K 0.2009 0.2494 'International Tables Vol C Tables 4.2.6.8 and 6.1.1.4'
N N 0.0061 0.0033 'International Tables Vol C Tables 4.2.6.8 and 6.1.1.4'
O O 0.0106 0.0060 'International Tables Vol C Tables 4.2.6.8 and 6.1.1.4'
S S 0.1246 0.1234 'International Tables Vol C Tables 4.2.6.8 and 6.1.1.4'

loop_
_geom_angle_atom_site_label_1
_geom_angle_atom_site_label_2
_geom_angle_atom_site_label_3
_geom_angle
_geom_angle_site_symmetry_1
_geom_angle_site_symmetry_3
_geom_angle_publ_flag
K1 K1 K1' 111.096(11) 2_556 2_556 ?
S1 K1 K1 59.903(9) 2_556 2_556 ?
S1 K1 K1' 59.337(8) 2_556 2_556 ?
S1" K1 K1 151.599(14) 1_445 2_556 ?
S1" K1 K1' 46.376(8) 1_445 2_556 ?
S1" K1 S1 105.083(11) 1_445 2_556 ?
F2' K1 K1 51.169(18) 2_556 2_556 ?
F2' K1 K1' 75.980(18) 2_556 2_556 ?
F2' K1 S1 65.258(19) 2_556 2_556 ?
F2' K1 S1" 101.40(2) 2_556 1_445 ?
F2' K1 O3 64.61(3) 2_556 2_556 ?
F3 K1 K1 87.62(2) 2_556 2_556 ?
F3 K1 K1' 73.316(19) 2_556 2_556 ?
F3 K1 S1 46.844(17) 2_556 2_556 ?
F3 K1 S1" 98.63(2) 2_556 1_445 ?
F3 K1 F2' 112.02(2) 2_556 2_556 ?
F3 K1 O3 55.56(2) 2_556 2_556 ?
O1 K1 K1 113.39(2) . 2_556 ?
O1 K1 K1' 134.59(2) . 2_556 ?
O1 K1 S1 143.35(2) . 2_556 ?
O1 K1 S1" 92.96(2) . 1_445 ?
O1 K1 F2' 142.39(3) . 2_556 ?
O1 K1 F3 99.69(3) . 2_556 ?
O1 K1 O2 133.02(3) . 2_556 ?
O1 K1 O3 152.75(3) . 2_556 ?
O1 K1 O3" 98.94(3) . 1_445 ?
O1 K1 N1" 78.81(3) . 1_445 ?
O2 K1 K1 36.368(18) 2_556 2_556 ?
O2 K1 K1 40.38(2) . 2_556 ?
O2 K1 K1' 138.16(2) . 2_556 ?
O2 K1 K1' 81.890(19) 2_556 2_556 ?
O2 K1 S1 99.99(2) . 2_556 ?
O2 K1 S1 24.181(18) 2_556 2_556 ?
O2 K1 S1" 140.13(2) . 1_445 ?
O2 K1 S1" 128.25(2) 2_556 1_445 ?
O2 K1 F2' 59.01(3) 2_556 2_556 ?
O2 K1 F2' 62.18(3) . 2_556 ?
O2 K1 F3 57.69(2) 2_556 2_556 ?
O2 K1 F3 121.05(3) . 2_556 ?
O2 K1 O1 84.62(3) . . ?
O2 K1 O2 76.75(3) . 2_556 ?
O2 K1 O3 116.73(3) . 2_556 ?
O2 K1 O3 47.12(2) 2_556 2_556 ?
O2 K1 O3" 164.15(3) . 1_445 ?
O2 K1 N1" 115.75(3) . 1_445 ?
O2 K1 N1" 148.00(3) 2_556 1_445 ?
O3 K1 K1 79.694(19) 2_556 2_556 ?
O3 K1 K1' 34.979(17) 2_556 2_556 ?
O3 K1 S1 24.504(17) 2_556 2_556 ?
O3 K1 S1" 81.185(19) 2_556 1_445 ?
O3" K1 K1 145.10(2) 1_445 2_556 ?
O3" K1 K1' 35.66(2) 1_445 2_556 ?
O3" K1 S1 86.42(2) 1_445 2_556 ?
O3" K1 S1" 24.92(2) 1_445 1_445 ?
O3" K1 F2' 108.69(3) 1_445 2_556 ?
O3" K1 F3 73.79(3) 1_445 2_556 ?
O3" K1 O2 110.59(3) 1_445 2_556 ?
O3" K1 O3 65.41(3) 1_445 2_556 ?
O3" K1 N1" 50.73(3) 1_445 1_445 ?
N1" K1 K1 146.00(3) 1_445 2_556 ?
N1" K1 K1' 69.40(2) 1_445 2_556 ?
N1" K1 S1 128.51(3) 1_445 2_556 ?
N1" K1 S1" 26.47(2) 1_445 1_445 ?
N1" K1 F2' 99.19(3) 1_445 2_556 ?
N1" K1 F3 122.80(3) 1_445 2_556 ?
N1" K1 O3 104.01(3) 1_445 2_556 ?
K1' K1" K1" 118.130(11) 2_666 2_666 ?
S1' K1" K1" 62.069(9) 2_666 2_666 ?
S1' K1" K1' 68.665(8) 2_666 2_666 ?
S1' K1" C1 118.89(2) 2_666 1_655 ?
F2 K1" K1" 57.500(19) 2_566 2_666 ?
F2 K1" K1' 147.46(2) 2_566 2_666 ?
F2 K1" S1' 83.77(2) 2_566 2_666 ?
F2 K1" O3' 62.74(3) 2_566 2_666 ?
F2 K1" N1 154.27(3) 2_566 1_655 ?
F2 K1" C1 145.04(3) 2_566 1_655 ?
O1' K1" K1" 118.62(2) . 2_666 ?
O1' K1" K1' 122.21(2) . 2_666 ?
O1' K1" S1' 153.67(3) . 2_666 ?
O1' K1" F2 76.77(3) . 2_566 ?
O1' K1" O2' 153.80(3) . 2_666 ?
O1' K1" O3' 139.33(3) . 2_666 ?
O1' K1" N1 111.04(3) . 1_655 ?
O1' K1" C1 86.76(3) . 1_655 ?
O2" K1" K1" 159.74(2) . 2_666 ?
O2" K1" K1' 46.03(2) . 2_666 ?
O2" K1" S1' 97.81(2) . 2_666 ?
O2" K1" F2 126.49(3) . 2_566 ?
O2" K1" O1' 80.24(3) . . ?
O2" K1" O2' 77.21(3) . 2_666 ?
O2" K1" O3' 120.32(3) . 2_666 ?
O2" K1" N1 79.23(3) . 1_655 ?
O2" K1" C1 79.36(3) . 1_655 ?
O2' K1" K1" 82.68(2) 2_666 2_666 ?
O2' K1" K1' 44.346(19) 2_666 2_666 ?
O2' K1" S1' 24.390(19) 2_666 2_666 ?
O2' K1" F2 106.46(3) 2_666 2_566 ?
O2' K1" O3' 49.04(2) 2_666 2_666 ?
O2' K1" N1 77.65(3) 2_666 1_655 ?
O2' K1" C1 101.88(3) 2_666 1_655 ?
O3' K1" K1" 46.42(2) . 2_666 ?
O3' K1" K1" 40.638(18) 2_666 2_666 ?
O3' K1" K1' 131.78(2) . 2_666 ?
O3' K1" K1' 92.919(18) 2_666 2_666 ?
O3' K1" S1' 24.818(17) 2_666 2_666 ?
O3' K1" S1' 106.94(2) . 2_666 ?
O3' K1" F2 71.67(3) . 2_566 ?
O3' K1" O1' 83.73(3) . . ?
O3' K1" O2" 151.28(3) . . ?
O3' K1" O2' 122.26(3) . 2_666 ?
O3' K1" O3' 87.06(3) . 2_666 ?
O3' K1" N1 84.57(3) . 1_655 ?
O3' K1" C1 76.08(3) . 1_655 ?
O3' K1" C1 129.02(3) 2_666 1_655 ?
N1 K1" K1" 98.90(2) 1_655 2_666 ?
N1 K1" K1' 49.54(2) 1_655 2_666 ?
N1 K1" S1' 94.15(2) 1_655 2_666 ?
N1 K1" O3' 107.36(3) 1_655 2_666 ?
N1 K1" C1 24.85(3) 1_655 1_655 ?
C1 K1" K1" 107.44(2) 1_655 2_666 ?
C1 K1" K1' 66.88(2) 1_655 2_666 ?
K1' K1' S1 72.662(10) 2_566 2_566 ?
K1' K1' S1' 74.630(10) 2_566 2_566 ?
S1" K1' K1' 132.659(14) 2_666 2_566 ?
S1" K1' S1 126.031(11) 2_666 2_566 ?
S1" K1' S1' 138.287(11) 2_666 2_566 ?
S1' K1' S1 88.728(10) 2_566 2_566 ?
O2" K1' K1' 134.05(2) 2_666 2_566 ?
O2" K1' S1 100.28(2) 2_666 2_566 ?
O2" K1' S1" 25.854(19) 2_666 2_666 ?
O2" K1' S1' 151.30(2) 2_666 2_566 ?
O2" K1' O2' 175.75(3) 2_666 2_566 ?
O2" K1' O3 119.22(3) 2_666 2_566 ?
O2" K1' O3" 51.34(3) 2_666 2_666 ?
O2" K1' N1 75.32(3) 2_666 2_566 ?
O2' K1' K1' 56.70(2) . 2_566 ?
O2' K1' K1' 50.000(19) 2_566 2_566 ?
O2' K1' S1 77.23(2) . 2_566 ?
O2' K1' S1 82.01(2) 2_566 2_566 ?
O2' K1' S1" 83.37(2) . 2_666 ?
O2' K1' S1" 151.94(2) 2_566 2_666 ?
O2' K1' S1' 24.635(18) 2_566 2_566 ?
O2' K1' S1' 131.32(2) . 2_566 ?
O2' K1' O2" 77.37(3) . 2_666 ?
O2' K1' O2' 106.70(2) . 2_566 ?
O2' K1' O3 70.24(3) . 2_566 ?
O2' K1' O3" 94.59(3) . 2_666 ?
O2' K1' N1 106.53(3) 2_566 2_566 ?
O2' K1' N1 77.50(3) . 2_566 ?
O2' K1' N1' 156.39(3) . 2_566 ?
O3 K1' K1' 55.78(2) . 2_566 ?
O3 K1' K1' 49.214(19) 2_566 2_566 ?
O3 K1' S1 128.13(2) . 2_566 ?
O3 K1' S1 24.009(18) 2_566 2_566 ?
O3 K1' S1" 142.73(2) 2_566 2_666 ?
O3 K1' S1" 89.73(2) . 2_666 ?
O3 K1' S1' 78.21(2) 2_566 2_566 ?
O3 K1' S1' 83.39(2) . 2_566 ?
O3 K1' O2" 110.72(3) . 2_666 ?
O3 K1' O2' 70.66(3) . . ?
O3 K1' O2' 70.07(3) . 2_566 ?
O3 K1' O2' 63.98(3) 2_566 2_566 ?
O3 K1' O3 105.00(2) . 2_566 ?
O3 K1' O3" 71.81(3) . 2_666 ?
O3 K1' N1 144.87(3) . 2_566 ?
O3 K1' N1 48.63(3) 2_566 2_566 ?
O3 K1' N1' 98.44(3) . 2_566 ?
O3" K1' K1' 125.45(2) 2_666 2_566 ?
O3" K1' S1 151.61(2) 2_666 2_566 ?
O3" K1' S1" 25.698(19) 2_666 2_666 ?
O3" K1' S1' 115.87(2) 2_666 2_566 ?
O3" K1' O2' 126.25(3) 2_666 2_566 ?
O3" K1' O3 164.43(3) 2_666 2_566 ?
O3" K1' N1 126.30(3) 2_666 2_566 ?
N1 K1' K1' 94.32(2) 2_566 2_566 ?
N1 K1' S1 25.63(2) 2_566 2_566 ?
N1 K1' S1" 101.17(2) 2_566 2_666 ?
N1 K1' S1' 107.93(2) 2_566 2_566 ?
N1' K1' K1' 99.75(3) 2_566 2_566 ?
N1' K1' S1 95.11(3) 2_566 2_566 ?
N1' K1' S1" 118.26(3) 2_566 2_666 ?
N1' K1' S1' 25.14(2) 2_566 2_566 ?
N1' K1' O2" 126.20(3) 2_566 2_666 ?
N1' K1' O2' 49.77(3) 2_566 2_566 ?
N1' K1' O3 93.64(3) 2_566 2_566 ?
N1' K1' O3" 101.89(3) 2_566 2_666 ?
N1' K1' N1 105.20(3) 2_566 2_566 ?
K1 S1 K1' 111.508(11) 2_556 2_566 ?
O2 S1 K1 55.12(4) . 2_556 ?
O2 S1 K1' 125.42(4) . 2_566 ?
O2 S1 N1 118.06(6) . . ?
O2 S1 C5 99.92(6) . . ?
O3 S1 K1 65.59(4) . 2_556 ?
O3 S1 K1' 55.87(4) . 2_566 ?
O3 S1 O2 114.94(6) . . ?
O3 S1 N1 111.45(6) . . ?
O3 S1 C5 101.14(6) . . ?
N1 S1 K1 164.16(4) . 2_556 ?
N1 S1 K1' 58.91(4) . 2_566 ?
N1 S1 C5 108.99(6) . . ?
C5 S1 K1 86.74(4) . 2_556 ?
C5 S1 K1' 134.02(4) . 2_566 ?
K1' S1" K1 86.193(11) 2_666 1_665 ?
O2" S1" K1 128.00(4) . 1_665 ?
O2" S1" K1' 57.63(4) . 2_666 ?
O2" S1" N1" 117.66(6) . . ?
O2" S1" C5" 100.28(6) . . ?
O3" S1" K1 54.21(4) . 1_665 ?
O3" S1" K1' 57.69(4) . 2_666 ?
O3" S1" O2" 114.65(6) . . ?
O3" S1" N1" 111.20(6) . . ?
O3" S1" C5" 101.09(6) . . ?
N1" S1" K1 59.04(5) . 1_665 ?
N1" S1" K1' 132.14(5) . 2_666 ?
N1" S1" C5" 109.88(7) . . ?
C5" S1" K1 130.85(4) . 1_665 ?
C5" S1" K1' 117.87(5) . 2_666 ?
K1" S1' K1' 106.270(11) 2_666 2_566 ?
O2' S1' K1" 54.78(4) . 2_666 ?
O2' S1' K1' 59.38(4) . 2_566 ?
O2' S1' O3' 114.15(6) . . ?
O2' S1' N1' 110.80(6) . . ?
O2' S1' C5' 102.25(6) . . ?
O3' S1' K1" 59.92(4) . 2_666 ?
O3' S1' K1' 140.77(4) . 2_566 ?
O3' S1' N1' 118.95(6) . . ?
O3' S1' C5' 101.19(6) . . ?
N1' S1' K1" 147.01(5) . 2_666 ?
N1' S1' K1' 51.43(4) . 2_566 ?
N1' S1' C5' 107.33(6) . . ?
C5' S1' K1" 104.95(5) . 2_666 ?
C5' S1' K1' 118.04(4) . 2_566 ?
C5 F2 K1" 148.97(8) . 2_566 ?
C5' F2' K1 114.46(8) . 2_556 ?
C5 F3 K1 115.05(7) . 2_556 ?
C3 O1 K1 129.76(8) . . ?
C4 O1 K1 116.41(8) . . ?
C4 O1 C3 111.78(11) . . ?
C3" O1" C4" 111.66(15) . . ?
C3' O1' K1" 128.43(8) . . ?
C4' O1' K1" 119.31(9) . . ?
C4' O1' C3' 112.26(11) . . ?
K1 O2 K1 103.25(3) . 2_556 ?
S1 O2 K1 151.09(6) . . ?
S1 O2 K1 100.69(4) . 2_556 ?
K1" O2" K1' 90.37(3) . 2_666 ?
S1" O2" K1" 139.34(6) . . ?
S1" O2" K1' 96.51(4) . 2_666 ?
K1" O2' K1' 141.06(4) 2_666 2_566 ?
K1' O2' K1" 88.70(3) . 2_666 ?
K1' O2' K1' 73.30(2) . 2_566 ?
S1' O2' K1" 100.83(5) . 2_666 ?
S1' O2' K1' 95.99(5) . 2_566 ?
S1' O2' K1' 169.21(6) . . ?
K1' O3 K1 102.52(3) . 2_556 ?
K1' O3 K1 141.43(3) 2_566 2_556 ?
K1' O3 K1' 75.00(2) . 2_566 ?
S1 O3 K1 89.91(4) . 2_556 ?
S1 O3 K1' 165.36(6) . . ?
S1 O3 K1' 100.12(5) . 2_566 ?
K1 O3" K1' 109.18(3) 1_665 2_666 ?
S1" O3" K1 100.87(5) . 1_665 ?
S1" O3" K1' 96.61(5) . 2_666 ?
K1" O3' K1" 92.94(3) . 2_666 ?
S1' O3' K1" 95.26(4) . 2_666 ?
S1' O3' K1" 142.83(6) . . ?
K1" N1 K1' 83.63(3) 1_455 2_566 ?
S1 N1 K1" 128.12(6) . 1_455 ?
S1 N1 K1' 95.46(5) . 2_566 ?
C1 N1 K1" 99.99(7) . 1_455 ?
C1 N1 K1' 128.29(8) . 2_566 ?
C1 N1 S1 119.22(9) . . ?
S1" N1" K1 94.49(5) . 1_665 ?
C1" N1" K1 136.71(9) . 1_665 ?
C1" N1" S1" 118.28(10) . . ?
S1' N1' K1' 103.42(5) . 2_566 ?
C1' N1' K1' 136.39(8) . 2_566 ?
C1' N1' S1' 119.72(9) . . ?
K1" C1 H5A 61.5 1_455 . ?
K1" C1 H5B 148.4 1_455 . ?
N1 C1 K1" 55.16(6) . 1_455 ?
N1 C1 H5A 109.8 . . ?
N1 C1 H5B 109.8 . . ?
N1 C1 C2 109.58(11) . . ?
H5A C1 H5B 108.2 . . ?
C2 C1 K1" 101.70(8) . 1_455 ?
C2 C1 H5A 109.8 . . ?
C2 C1 H5B 109.8 . . ?
N1" C1" H5"A 109.6 . . ?
N1" C1" H5"B 109.6 . . ?
N1" C1" C2" 110.07(12) . . ?
H5"A C1" H5"B 108.2 . . ?
C2" C1" H5"A 109.6 . . ?
C2" C1" H5"B 109.6 . . ?
N1' C1' H5'A 109.8 . . ?
N1' C1' H5'B 109.8 . . ?
N1' C1' C2' 109.54(11) . . ?
H5'A C1' H5'B 108.2 . . ?
C2' C1' H5'A 109.8 . . ?
C2' C1' H5'B 109.8 . . ?
C1 C2 H4A 108.9 . . ?
C1 C2 H4B 108.9 . . ?
H4A C2 H4B 107.7 . . ?
C3 C2 C1 113.24(11) . . ?
C3 C2 H4A 108.9 . . ?
C3 C2 H4B 108.9 . . ?
C1" C2" H4"A 109.2 . . ?
C1" C2" H4"B 109.2 . . ?
H4"A C2" H4"B 107.9 . . ?
C3" C2" C1" 112.17(13) . . ?
C3" C2" H4"A 109.2 . . ?
C3" C2" H4"B 109.2 . . ?
C1' C2' H4'A 109.1 . . ?
C1' C2' H4'B 109.1 . . ?
H4'A C2' H4'B 107.8 . . ?
C3' C2' C1' 112.52(11) . . ?
C3' C2' H4'A 109.1 . . ?
C3' C2' H4'B 109.1 . . ?
O1 C3 H3B 109.0 . . ?
O1 C3 C2 113.12(11) . . ?
O1 C3 H3A 109.0 . . ?
C2 C3 H3B 109.0 . . ?
C2 C3 H3A 109.0 . . ?
H3A C3 H3B 107.8 . . ?
O1" C3" C2" 108.81(12) . . ?
O1" C3" H3"A 109.9 . . ?
O1" C3" H3"B 109.9 . . ?
C2" C3" H3"A 109.9 . . ?
C2" C3" H3"B 109.9 . . ?
H3"A C3" H3"B 108.3 . . ?
O1' C3' C2' 112.93(12) . . ?
O1' C3' H3'A 109.0 . . ?
O1' C3' H3'B 109.0 . . ?
C2' C3' H3'A 109.0 . . ?
C2' C3' H3'B 109.0 . . ?
H3'A C3' H3'B 107.8 . . ?
O1 C4 H6A 109.5 . . ?
O1 C4 H6B 109.5 . . ?
O1 C4 H6C 109.5 . . ?
H6A C4 H6B 109.5 . . ?
H6A C4 H6C 109.5 . . ?
H6B C4 H6C 109.5 . . ?
O1" C4" H6"A 109.5 . . ?
O1" C4" H6"B 109.5 . . ?
O1" C4" H6"C 109.5 . . ?
H6"A C4" H6"B 109.5 . . ?
H6"A C4" H6"C 109.5 . . ?
H6"B C4" H6"C 109.5 . . ?
O1' C4' H6'A 109.5 . . ?
O1' C4' H6'B 109.5 . . ?
O1' C4' H6'C 109.5 . . ?
H6'A C4' H6'B 109.5 . . ?
H6'A C4' H6'C 109.5 . . ?
H6'B C4' H6'C 109.5 . . ?
F1 C5 S1 111.35(9) . . ?
F1 C5 F2 107.98(11) . . ?
F1 C5 F3 107.79(11) . . ?
F2 C5 S1 111.40(9) . . ?
F2 C5 F3 107.14(11) . . ?
F3 C5 S1 111.00(9) . . ?
F1" C5" S1" 110.95(10) . . ?
F1" C5" F2" 107.19(11) . . ?
F2" C5" S1" 111.70(9) . . ?
F3" C5" S1" 111.86(10) . . ?
F3" C5" F1" 107.54(11) . . ?
F3" C5" F2" 107.37(11) . . ?
F1' C5' S1' 110.77(9) . . ?
F1' C5' F2' 107.82(11) . . ?
F1' C5' F3' 108.00(11) . . ?
F2' C5' S1' 110.22(9) . . ?
F3' C5' S1' 112.80(10) . . ?
F3' C5' F2' 107.03(11) . . ?

loop_
_geom_bond_atom_site_label_1
_geom_bond_atom_site_label_2
_geom_bond_distance
_geom_bond_site_symmetry_2
_geom_bond_publ_flag
K1 K1 4.3710(6) 2_556 ?
K1 K1' 4.5848(5) 2_556 ?
K1 S1 3.4846(4) 2_556 ?
K1 S1" 3.3841(4) 1_445 ?
K1 F2' 3.1266(11) 2_556 ?
K1 F3 3.0786(9) 2_556 ?
K1 O1 2.7544(10) . ?
K1 O2 2.9093(10) 2_556 ?
K1 O2 2.6627(9) . ?
K1 O3 3.1730(10) 2_556 ?
K1 O3" 2.7951(10) 1_445 ?
K1 N1" 2.9108(12) 1_445 ?
K1" K1" 4.1364(6) 2_666 ?
K1" O2" 2.7097(10) . ?
K1' K1' 3.4348(6) 2_566 ?
K1' S1" 3.3262(4) 2_666 ?
K1' S1' 3.4638(4) 2_566 ?
K1' O2" 2.8277(10) 2_666 ?
K1' O2' 2.7471(9) . ?
K1' O2' 2.9972(10) 2_566 ?
K1' O3" 2.8301(10) 2_666 ?
K1' N1' 2.7844(11) 2_566 ?
S1 K1' 3.4969(4) 2_566 ?
S1 O2 1.4526(9) . ?
S1 O3 1.4452(9) . ?
S1 N1 1.5197(11) . ?
S1 C5 1.8362(14) . ?
S1" O2" 1.4599(9) . ?
S1" O3" 1.4520(10) . ?
S1" N1" 1.5127(12) . ?
S1" C5" 1.8431(14) . ?
S1' K1" 3.4530(4) 2_666 ?
S1' O2' 1.4517(9) . ?
S1' O3' 1.4555(9) . ?
S1' N1' 1.5132(11) . ?
S1' C5' 1.8404(14) . ?
F1 C5 1.3266(16) . ?
F1" C5" 1.3372(16) . ?
F1' C5' 1.3305(16) . ?
F2 K1" 2.8826(8) 2_566 ?
F2 C5 1.3407(15) . ?
F2" C5" 1.3391(16) . ?
F2' C5' 1.3405(16) . ?
F3 C5 1.3437(15) . ?
F3" C5" 1.3327(17) . ?
F3' C5' 1.3317(16) . ?
O1 C3 1.4277(16) . ?
O1 C4 1.4222(17) . ?
O1" C3" 1.414(2) . ?
O1" C4" 1.420(2) . ?
O1' K1" 2.7562(10) . ?
O1' C3' 1.4323(17) . ?
O1' C4' 1.4207(18) . ?
O2' K1" 2.8721(10) 2_666 ?
O3 K1' 2.6924(9) . ?
O3 K1' 2.9405(10) 2_566 ?
O3' K1" 3.0006(10) 2_666 ?
O3' K1" 2.6975(9) . ?
N1 K1" 2.8830(11) 1_455 ?
N1 K1' 3.0082(11) 2_566 ?
N1 C1 1.4759(16) . ?
N1" C1" 1.4790(18) . ?
N1' C1' 1.4743(17) . ?
C1 K1" 3.4593(14) 1_455 ?
C1 H5A 0.9900 . ?
C1 H5B 0.9900 . ?
C1" H5"A 0.9900 . ?
C1" H5"B 0.9900 . ?
C1' H5'A 0.9900 . ?
C1' H5'B 0.9900 . ?
C2 C1 1.5230(19) . ?
C2 H4A 0.9900 . ?
C2 H4B 0.9900 . ?
C2" C1" 1.512(2) . ?
C2" H4"A 0.9900 . ?
C2" H4"B 0.9900 . ?
C2' C1' 1.5199(19) . ?
C2' H4'A 0.9900 . ?
C2' H4'B 0.9900 . ?
C3 H3B 0.9900 . ?
C3 C2 1.516(2) . ?
C3 H3A 0.9900 . ?
C3" C2" 1.511(2) . ?
C3" H3"A 0.9900 . ?
C3" H3"B 0.9900 . ?
C3' C2' 1.517(2) . ?
C3' H3'A 0.9900 . ?
C3' H3'B 0.9900 . ?
C4 H6A 0.9800 . ?
C4 H6B 0.9800 . ?
C4 H6C 0.9800 . ?
C4" H6"A 0.9800 . ?
C4" H6"B 0.9800 . ?
C4" H6"C 0.9800 . ?
C4' H6'A 0.9800 . ?
C4' H6'B 0.9800 . ?
C4' H6'C 0.9800 . ?
